data_7213272
loop_
_publ_author_name
'Carroll, Michael A.'
'White, Andrew J. P.'
'Widdowson, David A.'
'Williams, David J.'

_publ_section_title
;
 Efficient regio- and diastereo-controlled synthesis of 1,1&#x2032;- and
 1,1&#x2032;,2,2&#x2032;-functionalised ferrocenes and the formation of
 2-oxa[3]ferrocenophanes
;
_journal_issue 10
_journal_name_full 'Journal of the Chemical Society, Perkin Transactions 1'
_journal_page_first 1551
_journal_paper_doi 10.1039/b000833h
_journal_year 2000
_chemical_formula_sum 'C24 H32 Fe O'
_chemical_formula_weight 392.35
_chemical_name_systematic
; 
 ? 
;
_space_group_IT_number 14
_symmetry_cell_setting monoclinic
_symmetry_space_group_name_Hall '-P 2ybc'
_symmetry_space_group_name_H-M 'P 1 21/c 1'
_atom_sites_solution_hydrogens geom
_atom_sites_solution_primary direct
_atom_sites_solution_secondary difmap
_audit_creation_method SHELXL
_cell_angle_alpha 90.00
_cell_angle_beta 98.36(3)
_cell_angle_gamma 90.00
_cell_formula_units_Z 4
_cell_length_a 5.864(2)
_cell_length_b 28.331(11)
_cell_length_c 12.241(3)
_cell_measurement_temperature 293(2)
_cell_volume 2012.0(12)
_computing_cell_refinement 'Siemens XSCANS'
_computing_data_collection 'Siemens XSCANS'
_computing_data_reduction 'Siemens SHELXTL'
_computing_molecular_graphics 'Siemens SHELXTL'
_computing_publication_material 'Siemens SHELXTL'
_computing_structure_refinement 'SHELXL-93 (Sheldrick, 1993)'
_computing_structure_solution 'SHELXS-86 (Sheldrick, 1990)'
_diffrn_ambient_temperature 293(2)
_diffrn_measurement_device 'Siemens P4'
_diffrn_measurement_method '\w scans'
_diffrn_radiation_monochromator graphite
_diffrn_radiation_source 'fine-focus sealed tube'
_diffrn_radiation_type CuK\a
_diffrn_radiation_wavelength 1.54178
_diffrn_reflns_av_R_equivalents 0.0750
_diffrn_reflns_av_sigmaI/netI 0.0977
_diffrn_reflns_limit_h_max 6
_diffrn_reflns_limit_h_min 0
_diffrn_reflns_limit_k_max 31
_diffrn_reflns_limit_k_min 0
_diffrn_reflns_limit_l_max 13
_diffrn_reflns_limit_l_min -13
_diffrn_reflns_number 3423
_diffrn_reflns_theta_max 57.98
_diffrn_reflns_theta_min 3.12
_diffrn_standards_interval_count 50
_diffrn_standards_number 2
_exptl_absorpt_coefficient_mu 6.060
_exptl_absorpt_correction_T_max 0.7420
_exptl_absorpt_correction_T_min 0.3031
_exptl_absorpt_correction_type empirical
_exptl_crystal_colour 'Thin yellow'
_exptl_crystal_density_diffrn 1.295
_exptl_crystal_description 'platy needles'
_exptl_crystal_F_000 840
_exptl_crystal_size_max 0.47
_exptl_crystal_size_mid 0.05
_exptl_crystal_size_min 0.02
_refine_diff_density_max 0.544
_refine_diff_density_min -0.291
_refine_diff_density_rms 0.068
_refine_ls_extinction_method none
_refine_ls_goodness_of_fit_all 1.086
_refine_ls_goodness_of_fit_obs 1.195
_refine_ls_matrix_type full
_refine_ls_number_parameters 235
_refine_ls_number_reflns 2487
_refine_ls_number_restraints 0
_refine_ls_restrained_S_all 1.185
_refine_ls_restrained_S_obs 1.195
_refine_ls_R_factor_all 0.1332
_refine_ls_R_factor_obs 0.0737
_refine_ls_shift/esd_max 0.000
_refine_ls_shift/esd_mean 0.000
_refine_ls_structure_factor_coef Fsqd
_refine_ls_weighting_details 'w=1/[\s^2^(Fo^2^)+(0.0601P)^2^+1.9707P] where P=(Fo^2^+2Fc^2^)/3'
_refine_ls_weighting_scheme calc
_refine_ls_wR_factor_all 0.1832
_refine_ls_wR_factor_obs 0.1434
_reflns_number_observed 1759
_reflns_number_total 2805
_reflns_observed_criterion >2sigma(I)
_cod_data_source_file b000833hsup1.cif
_cod_data_source_block DAW94z
_cod_depositor_comments
;
The following automatic conversions were performed:

'_symmetry_cell_setting' value 'Monoclinic' changed to 'monoclinic'
according to /home/saulius/struct/CIF-dictionaries/cif_core.dic
dictionary named 'cif_core.dic' version 2.4.2 from
2011-04-26.

'_exptl_absorpt_correction_type' value 'Empirical'
changed to 'empirical' according to
/home/saulius/struct/CIF-dictionaries/cif_core.dic dictionary named
'cif_core.dic' version 2.4.2 from 2011-04-26.

Automatic conversion script
Id: cif_fix_values 1891 2012-01-12 08:04:46Z andrius 

The following automatic conversions were performed:

'_refine_ls_weighting_scheme' value 'calc
w=1/[\s^2^(Fo^2^)+(0.0601P)^2^+1.9707P] where P=(Fo^2^+2Fc^2^)/3' was
changed to 'calc'. New tag '_refine_ls_weighting_details' was
created. The value of the new tag was set to
'w=1/[\s^2^(Fo^2^)+(0.0601P)^2^+1.9707P] where P=(Fo^2^+2Fc^2^)/3'.

Automatic conversion script
Id: cif_fix_values 3143 2015-03-26 13:38:13Z robertas 
;
_cod_original_cell_volume 2012.1(12)
_cod_original_sg_symbol_H-M P2(1)/c
_cod_original_formula_sum 'C24 H32 O Fe'
_cod_database_code 7213272

loop_
_symmetry_equiv_pos_as_xyz
'x, y, z'
'-x, y+1/2, -z+1/2'
'-x, -y, -z'
'x, -y-1/2, z-1/2'

loop_
_atom_site_aniso_label
_atom_site_aniso_U_11
_atom_site_aniso_U_22
_atom_site_aniso_U_33
_atom_site_aniso_U_23
_atom_site_aniso_U_13
_atom_site_aniso_U_12
Fe 0.0397(6) 0.0430(6) 0.0399(5) 0.0055(6) 0.0054(4) 0.0036(6)
O 0.062(3) 0.049(3) 0.047(3) 0.013(2) 0.015(2) 0.012(3)
C1 0.041(5) 0.044(4) 0.045(4) 0.008(3) 0.007(3) -0.001(4)
C2 0.054(5) 0.048(4) 0.051(4) 0.008(4) 0.008(4) -0.008(4)
C3 0.058(5) 0.060(5) 0.040(4) 0.011(3) 0.020(4) 0.004(4)
C4 0.065(6) 0.043(4) 0.043(4) 0.002(3) -0.002(4) -0.001(4)
C5 0.037(4) 0.052(5) 0.057(4) 0.013(4) 0.011(4) 0.004(4)
C6 0.037(4) 0.039(4) 0.044(4) 0.005(3) 0.003(3) 0.001(3)
C7 0.036(4) 0.048(4) 0.047(4) 0.003(3) 0.004(3) -0.001(3)
C8 0.040(5) 0.058(5) 0.056(4) 0.008(4) 0.007(4) 0.013(4)
C9 0.060(6) 0.050(5) 0.058(5) 0.005(4) -0.002(4) 0.001(4)
C10 0.041(5) 0.044(4) 0.059(4) 0.013(4) 0.008(4) 0.004(4)
C11 0.082(6) 0.046(4) 0.047(4) 0.008(3) 0.011(4) 0.015(4)
C12 0.070(6) 0.048(4) 0.054(5) -0.004(4) 0.001(4) 0.014(4)
C13 0.111(8) 0.059(5) 0.067(5) 0.014(4) 0.025(5) 0.023(5)
C14 0.087(7) 0.070(6) 0.074(6) 0.004(5) 0.007(5) 0.013(5)
C15 0.077(7) 0.065(6) 0.084(6) -0.006(5) 0.002(5) 0.003(5)
C16 0.104(8) 0.081(7) 0.077(6) -0.017(5) 0.028(6) 0.020(6)
C17 0.127(8) 0.070(6) 0.049(5) -0.003(4) 0.019(5) 0.023(6)
C18 0.045(4) 0.047(4) 0.043(4) -0.001(3) 0.000(3) 0.007(4)
C19 0.060(5) 0.054(5) 0.055(4) 0.009(4) 0.013(4) 0.024(4)
C20 0.106(8) 0.104(7) 0.052(5) 0.019(5) 0.020(5) 0.047(6)
C21 0.137(9) 0.093(7) 0.053(5) 0.019(5) 0.007(5) 0.043(7)
C22 0.130(9) 0.076(6) 0.049(5) 0.006(4) 0.007(5) 0.015(6)
C23 0.137(10) 0.158(10) 0.061(5) 0.043(6) 0.038(6) 0.055(9)
C24 0.120(8) 0.088(7) 0.057(5) 0.009(5) 0.015(5) 0.053(6)

loop_
_atom_site_label
_atom_site_type_symbol
_atom_site_fract_x
_atom_site_fract_y
_atom_site_fract_z
_atom_site_U_iso_or_equiv
_atom_site_thermal_displace_type
_atom_site_occupancy
_atom_site_calc_flag
_atom_site_refinement_flags
Fe Fe 0.1835(2) 0.09273(4) 0.11076(8) 0.0409(3) Uani 1 d .
O O -0.0104(8) 0.1397(2) 0.3181(3) 0.0519(13) Uani 1 d .
C1 C 0.0421(12) 0.1560(2) 0.1256(5) 0.043(2) Uani 1 d .
C2 C 0.2345(13) 0.1609(2) 0.0700(5) 0.051(2) Uani 1 d .
H2A H 0.3641(13) 0.1792(2) 0.0933(5) 0.061 Uiso 1 calc R
C3 C 0.1978(13) 0.1334(2) -0.0272(5) 0.052(2) Uani 1 d .
H3A H 0.2999(13) 0.1301(2) -0.0781(5) 0.062 Uiso 1 calc R
C4 C -0.0191(13) 0.1119(2) -0.0335(5) 0.051(2) Uani 1 d .
H4A H -0.0868(13) 0.0918(2) -0.0891(5) 0.062 Uiso 1 calc R
C5 C -0.1156(12) 0.1265(2) 0.0604(5) 0.048(2) Uani 1 d .
H5A H -0.2602(12) 0.1179(2) 0.0764(5) 0.058 Uiso 1 calc R
C6 C 0.2457(11) 0.0778(2) 0.2727(5) 0.040(2) Uani 1 d .
C7 C 0.4542(11) 0.0754(2) 0.2249(5) 0.044(2) Uani 1 d .
H7A H 0.5846(11) 0.0937(2) 0.2463(5) 0.053 Uiso 1 calc R
C8 C 0.4321(13) 0.0411(2) 0.1407(6) 0.051(2) Uani 1 d .
H8A H 0.5422(13) 0.0332(2) 0.0963(6) 0.061 Uiso 1 calc R
C9 C 0.2131(14) 0.0213(3) 0.1369(6) 0.057(2) Uani 1 d .
H9A H 0.1524(14) -0.0026(3) 0.0891(6) 0.068 Uiso 1 calc R
C10 C 0.0982(12) 0.0433(2) 0.2170(6) 0.048(2) Uani 1 d .
H10A H -0.0498(12) 0.0362(2) 0.2307(6) 0.057 Uiso 1 calc R
C11 C 0.0220(14) 0.1761(2) 0.2400(5) 0.058(2) Uani 1 d .
H11A H 0.1696(14) 0.1913(2) 0.2668(5) 0.070 Uiso 1 calc R
C12 C -0.1567(14) 0.2120(2) 0.2416(5) 0.058(2) Uani 1 d .
H12A H -0.3047(14) 0.1964(2) 0.2177(5) 0.070 Uiso 1 calc R
C13 C -0.1384(16) 0.2524(3) 0.1608(6) 0.078(3) Uani 1 d .
H13A H 0.0009(16) 0.2704(3) 0.1842(6) 0.093 Uiso 1 calc R
H13B H -0.1299(16) 0.2398(3) 0.0878(6) 0.093 Uiso 1 calc R
C14 C -0.3459(15) 0.2843(3) 0.1564(7) 0.077(3) Uani 1 d .
H14A H -0.3319(15) 0.3102(3) 0.1060(7) 0.093 Uiso 1 calc R
H14B H -0.4839(15) 0.2666(3) 0.1285(7) 0.093 Uiso 1 calc R
C15 C -0.3685(16) 0.3038(3) 0.2691(7) 0.076(3) Uani 1 d .
H15A H -0.2388(16) 0.3244(3) 0.2930(7) 0.092 Uiso 1 calc R
H15B H -0.5081(16) 0.3225(3) 0.2641(7) 0.092 Uiso 1 calc R
C16 C -0.3762(16) 0.2661(3) 0.3522(7) 0.086(3) Uani 1 d .
H16A H -0.5173(16) 0.2481(3) 0.3341(7) 0.103 Uiso 1 calc R
H16B H -0.3769(16) 0.2803(3) 0.4243(7) 0.103 Uiso 1 calc R
C17 C -0.1705(16) 0.2333(3) 0.3562(6) 0.081(3) Uani 1 d .
H17A H -0.1836(16) 0.2081(3) 0.4085(6) 0.098 Uiso 1 calc R
H17B H -0.0301(16) 0.2507(3) 0.3813(6) 0.098 Uiso 1 calc R
C18 C 0.1919(12) 0.1122(2) 0.3585(5) 0.046(2) Uani 1 d .
H18A H 0.3230(12) 0.1337(2) 0.3757(5) 0.055 Uiso 1 calc R
C19 C 0.1473(13) 0.0891(3) 0.4638(5) 0.056(2) Uani 1 d .
H19A H 0.0161(13) 0.0676(3) 0.4461(5) 0.067 Uiso 1 calc R
C20 C 0.3558(16) 0.0599(3) 0.5132(6) 0.086(3) Uani 1 d .
H20A H 0.4898(16) 0.0803(3) 0.5267(6) 0.104 Uiso 1 calc R
H20B H 0.3862(16) 0.0360(3) 0.4604(6) 0.104 Uiso 1 calc R
C21 C 0.3191(19) 0.0357(3) 0.6225(6) 0.095(3) Uani 1 d .
H21A H 0.1960(19) 0.0126(3) 0.6076(6) 0.114 Uiso 1 calc R
H21B H 0.4586(19) 0.0190(3) 0.6527(6) 0.114 Uiso 1 calc R
C22 C 0.2606(18) 0.0697(3) 0.7039(6) 0.086(3) Uani 1 d .
H22A H 0.3917(18) 0.0901(3) 0.7262(6) 0.103 Uiso 1 calc R
H22B H 0.2269(18) 0.0529(3) 0.7688(6) 0.103 Uiso 1 calc R
C23 C 0.0591(19) 0.0986(4) 0.6585(7) 0.116(4) Uani 1 d .
H23A H 0.0334(19) 0.1226(4) 0.7119(7) 0.139 Uiso 1 calc R
H23B H -0.0767(19) 0.0786(4) 0.6463(7) 0.139 Uiso 1 calc R
C24 C 0.0919(17) 0.1227(3) 0.5486(6) 0.088(3) Uani 1 d .
H24A H -0.0482(17) 0.1396(3) 0.5201(6) 0.106 Uiso 1 calc R
H24B H 0.2152(17) 0.1457(3) 0.5629(6) 0.106 Uiso 1 calc R

loop_
_atom_type_symbol
_atom_type_description
_atom_type_scat_dispersion_real
_atom_type_scat_dispersion_imag
_atom_type_scat_source
C C 0.0181 0.0091 'International Tables Vol C Tables 4.2.6.8 and 6.1.1.4'
H H 0.0000 0.0000 'International Tables Vol C Tables 4.2.6.8 and 6.1.1.4'
O O 0.0492 0.0322 'International Tables Vol C Tables 4.2.6.8 and 6.1.1.4'
Fe Fe -1.1336 3.1974 'International Tables Vol C Tables 4.2.6.8 and 6.1.1.4'

loop_
_geom_angle_atom_site_label_1
_geom_angle_atom_site_label_2
_geom_angle_atom_site_label_3
_geom_angle
C1 Fe C6 96.8(3)
C1 Fe C5 41.1(3)
C6 Fe C5 115.3(3)
C1 Fe C7 116.8(3)
C6 Fe C7 41.7(2)
C5 Fe C7 152.9(3)
C1 Fe C10 114.8(3)
C6 Fe C10 41.1(2)
C5 Fe C10 103.9(3)
C7 Fe C10 68.3(3)
C1 Fe C2 40.9(3)
C6 Fe C2 115.6(3)
C5 Fe C2 68.0(3)
C7 Fe C2 105.8(3)
C10 Fe C2 151.2(3)
C1 Fe C9 154.0(3)
C6 Fe C9 68.9(3)
C5 Fe C9 124.5(3)
C7 Fe C9 67.2(3)
C10 Fe C9 40.6(3)
C2 Fe C9 164.9(3)
C1 Fe C4 69.2(3)
C6 Fe C4 154.7(3)
C5 Fe C4 40.7(3)
C7 Fe C4 163.5(3)
C10 Fe C4 124.7(3)
C2 Fe C4 67.9(3)
C9 Fe C4 114.8(3)
C1 Fe C3 68.8(3)
C6 Fe C3 154.9(3)
C5 Fe C3 67.7(3)
C7 Fe C3 125.7(3)
C10 Fe C3 163.6(3)
C2 Fe C3 40.5(3)
C9 Fe C3 131.9(3)
C4 Fe C3 39.9(3)
C1 Fe C8 156.2(3)
C6 Fe C8 69.7(3)
C5 Fe C8 162.6(3)
C7 Fe C8 40.4(2)
C10 Fe C8 68.2(3)
C2 Fe C8 126.4(3)
C9 Fe C8 39.7(3)
C4 Fe C8 130.3(3)
C3 Fe C8 115.6(3)
C11 O C18 115.7(5)
C5 C1 C2 107.0(6)
C5 C1 C11 127.5(6)
C2 C1 C11 125.4(7)
C5 C1 Fe 70.3(4)
C2 C1 Fe 70.8(4)
C11 C1 Fe 120.4(4)
C1 C2 C3 108.5(7)
C1 C2 Fe 68.2(4)
C3 C2 Fe 70.8(4)
C4 C3 C2 108.2(6)
C4 C3 Fe 70.0(4)
C2 C3 Fe 68.7(4)
C3 C4 C5 107.1(6)
C3 C4 Fe 70.1(4)
C5 C4 Fe 68.2(4)
C1 C5 C4 109.1(6)
C1 C5 Fe 68.7(4)
C4 C5 Fe 71.1(4)
C10 C6 C7 105.6(6)
C10 C6 C18 127.7(6)
C7 C6 C18 126.6(6)
C10 C6 Fe 70.0(4)
C7 C6 Fe 69.5(4)
C18 C6 Fe 121.9(4)
C8 C7 C6 109.8(6)
C8 C7 Fe 71.4(4)
C6 C7 Fe 68.8(4)
C9 C8 C7 106.8(6)
C9 C8 Fe 69.9(4)
C7 C8 Fe 68.2(4)
C8 C9 C10 109.2(7)
C8 C9 Fe 70.4(4)
C10 C9 Fe 68.6(4)
C9 C10 C6 108.7(6)
C9 C10 Fe 70.8(4)
C6 C10 Fe 68.9(4)
O C11 C12 109.0(6)
O C11 C1 112.1(6)
C12 C11 C1 114.9(6)
C11 C12 C13 113.3(6)
C11 C12 C17 114.6(6)
C13 C12 C17 108.3(6)
C14 C13 C12 109.8(7)
C15 C14 C13 111.3(7)
C16 C15 C14 112.4(7)
C15 C16 C17 111.1(7)
C16 C17 C12 110.9(7)
O C18 C6 110.9(5)
O C18 C19 107.0(5)
C6 C18 C19 113.5(6)
C24 C19 C18 113.9(6)
C24 C19 C20 108.4(6)
C18 C19 C20 110.2(6)
C19 C20 C21 112.3(7)
C22 C21 C20 111.9(7)
C21 C22 C23 111.3(8)
C22 C23 C24 112.2(7)
C19 C24 C23 113.1(7)

loop_
_geom_bond_atom_site_label_1
_geom_bond_atom_site_label_2
_geom_bond_distance
Fe C1 1.994(7)
Fe C6 2.008(6)
Fe C5 2.014(7)
Fe C7 2.017(6)
Fe C10 2.023(6)
Fe C2 2.028(7)
Fe C9 2.052(7)
Fe C4 2.053(6)
Fe C3 2.056(6)
Fe C8 2.059(7)
O C11 1.438(7)
O C18 1.446(7)
C1 C5 1.406(9)
C1 C2 1.407(9)
C1 C11 1.533(9)
C2 C3 1.412(9)
C3 C4 1.402(9)
C4 C5 1.415(9)
C6 C10 1.413(9)
C6 C7 1.432(9)
C6 C18 1.499(8)
C7 C8 1.408(9)
C8 C9 1.397(9)
C9 C10 1.413(9)
C11 C12 1.462(9)
C12 C13 1.528(9)
C12 C17 1.540(9)
C13 C14 1.509(10)
C14 C15 1.509(10)
C15 C16 1.479(10)
C16 C17 1.519(11)
C18 C19 1.501(9)
C19 C24 1.481(9)
C19 C20 1.526(10)
C20 C21 1.548(10)
C21 C22 1.462(10)
C22 C23 1.479(12)
C23 C24 1.545(10)
